data_1000358
loop_
_publ_author_name
'Crosnier-Lopez, M P'
'Duroy, H'
'Fourquet, J L'

_publ_section_title
;
Crystal structure of a new acentric oxide fluoride of V^IV^: BaVOF~4~
;
_journal_coden_ASTM ZAACAB
_journal_name_full
;
Zeitschrift fuer Anorganische und Allgemeine Chemie
;
_journal_page_first 309
_journal_page_last 312
_journal_paper_doi 10.1002/zaac.19946200216
_journal_volume 620
_journal_year 1993
_chemical_formula_structural 'Ba (V O F4)'
_chemical_formula_sum 'Ba F4 O V'
_chemical_name_systematic 'Barium oxotetrafluorovanadate(IV)'
_space_group_IT_number 43
_symmetry_cell_setting orthorhombic
_symmetry_Int_Tables_number 43
_symmetry_space_group_name_Hall 'F 2 -2d'
_symmetry_space_group_name_H-M 'F d d 2'
_cell_angle_alpha 90
_cell_angle_beta 90
_cell_angle_gamma 90
_cell_formula_units_Z 16
_cell_length_a 7.920(1)
_cell_length_b 27.60799(200)
_cell_length_c 7.375(1)
_cell_volume 1612.6
_refine_ls_R_factor_all 0.026
_cod_database_code 1000358

loop_
_symmetry_equiv_pos_as_xyz
x,y,z
-x,-y,z
1/4-x,1/4+y,1/4+z
1/4+x,1/4-y,1/4+z
x,1/2+y,1/2+z
1/2+x,y,1/2+z
1/2+x,1/2+y,z
-x,1/2-y,1/2+z
1/2-x,-y,1/2+z
1/2-x,1/2-y,z
1/4-x,3/4+y,3/4+z
3/4-x,1/4+y,3/4+z
3/4-x,3/4+y,1/4+z
1/4+x,3/4-y,3/4+z
3/4+x,1/4-y,3/4+z
3/4+x,3/4-y,1/4+z

loop_
_atom_site_aniso_label
_atom_site_aniso_U_11
_atom_site_aniso_U_12
_atom_site_aniso_U_13
_atom_site_aniso_U_22
_atom_site_aniso_U_23
_atom_site_aniso_U_33
Ba1 0.0129(1) 0.0002(1) 0.0001(1) 0.0113(1) -0.0019(1) 0.0118(1)
V1 0.0101(3) -0.0007(2) 0.0003(4) 0.0085(3) -0.0009(5) 0.0093(3)
F1 0.0167(14) -0.0033(12) 0.0011(10) 0.0144(13) 0.0037(10) 0.0126(13)
F2 0.0304(19) 0.0068(14) 0.0047(14) 0.0133(15) -0.0020(12) 0.0163(15)
F3 0.0159(15) -0.0027(13) 0.0024(12) 0.0221(16) 0.0080(14) 0.0183(16)
F4 0.0114(13) -0.0004(11) 0.0004(12) 0.0159(15) -0.0068(12) 0.0198(15)
O1 0.0120(15) -0.0016(13) 0.0006(14) 0.0144(17) 0.0044(14) 0.025(2)

loop_
_atom_site_label
_atom_site_type_symbol
_atom_site_symmetry_multiplicity
_atom_site_Wyckoff_symbol
_atom_site_fract_x
_atom_site_fract_y
_atom_site_fract_z
_atom_site_occupancy
_atom_site_attached_hydrogens
_atom_site_calc_flag
Ba1 Ba2+ 16 b 0.7724(1) 0.9451(1) 0. 1. 0 d
V1 V4+ 16 b 0.0047(1) 0.3274(1) 0.7485(2) 1. 0 d
F1 F1- 16 b 0.4057(4) 0.1370(1) 0.9499(4) 1. 0 d
F2 F1- 16 b 0.1659(5) -0.0314(1) 0.1690(5) 1. 0 d
F3 F1- 16 b 0.6516(5) 0.2023(1) 0.5809(5) 1. 0 d
F4 F1- 16 b 0.4708(4) 0.1195(1) 0.5690(5) 1. 0 d
O1 O2- 16 b 0.4183(5) -0.0460(1) 0.9382(7) 1. 0 d

loop_
_atom_type_symbol
_atom_type_oxidation_number
Ba2+ 2.000
V4+ 4.000
F1- -1.000
O2- -2.000
